data_7049283
loop_
_publ_author_name
'Hong, Dongjing'
'Zhu, Xiancui'
'Wang, Shaowu'
'Wei, Yun'
'Zhou, Shuangliu'
'Huang, Zeming'
'Zhu, Shan'
'Wang, Ruru'
'Yue, Wenrun'
'Mu, Xiaolong'

_publ_section_title
;
 Synthesis, characterization, and reactivity of dinuclear
 organo-rare-earth-metal alkyl complexes supported by
 2-amidate-functionalized indolyl ligands: substituent effects on
 coordination and reactivity.
;
_journal_issue 16
_journal_name_full 'Dalton transactions (Cambridge, England : 2003)'
_journal_page_first 5230
_journal_page_last 5242
_journal_paper_doi 10.1039/c9dt00507b
_journal_volume 48
_journal_year 2019
_chemical_formula_moiety 'C84 H90 N8 O6 Yb2'
_chemical_formula_sum 'C84 H90 N8 O6 Yb2'
_chemical_formula_weight 1653.71
_space_group_crystal_system monoclinic
_space_group_IT_number 15
_space_group_name_Hall '-C 2yc'
_space_group_name_H-M_alt 'C 1 2/c 1'
_symmetry_space_group_name_Hall '-C 2yc'
_symmetry_space_group_name_H-M 'C 1 2/c 1'
_atom_sites_solution_hydrogens geom
_atom_sites_solution_primary dual
_audit_creation_date 2018-03-26
_audit_creation_method
;
Olex2 1.2
(compiled 2017.08.10 svn.r3458 for OlexSys, GUI svn.r5381)
;
_audit_update_record
;
2018-03-27 deposited with the CCDC.    2019-03-07 downloaded from the CCDC.
;
_cell_angle_alpha 90
_cell_angle_beta 128.886(2)
_cell_angle_gamma 90
_cell_formula_units_Z 4
_cell_length_a 32.297(7)
_cell_length_b 14.388(3)
_cell_length_c 25.203(9)
_cell_measurement_reflns_used 9016
_cell_measurement_temperature 293(2)
_cell_measurement_theta_max 25.19
_cell_measurement_theta_min 2.19
_cell_volume 9116(4)
_computing_cell_refinement 'Bruker SAINT'
_computing_data_collection 'Bruker APEX2'
_computing_data_reduction 'Bruker SAINT'
_computing_molecular_graphics 'Olex2 (Dolomanov et al., 2009)'
_computing_publication_material 'Olex2 (Dolomanov et al., 2009)'
_computing_structure_refinement 'ShelXL (Sheldrick, 2015)'
_computing_structure_solution 'ShelXT (Sheldrick, 2015)'
_diffrn_ambient_temperature 293.15
_diffrn_measured_fraction_theta_full 0.998
_diffrn_measured_fraction_theta_max 0.994
_diffrn_measurement_device_type 'Bruker APEX-II CCD'
_diffrn_measurement_method '\f and \w scans'
_diffrn_radiation_type MoK\a
_diffrn_radiation_wavelength 0.71073
_diffrn_reflns_av_R_equivalents 0.0635
_diffrn_reflns_av_unetI/netI 0.0453
_diffrn_reflns_Laue_measured_fraction_full 0.998
_diffrn_reflns_Laue_measured_fraction_max 0.994
_diffrn_reflns_limit_h_max 38
_diffrn_reflns_limit_h_min -38
_diffrn_reflns_limit_k_max 17
_diffrn_reflns_limit_k_min -17
_diffrn_reflns_limit_l_max 30
_diffrn_reflns_limit_l_min -30
_diffrn_reflns_number 43301
_diffrn_reflns_point_group_measured_fraction_full 0.998
_diffrn_reflns_point_group_measured_fraction_max 0.994
_diffrn_reflns_theta_full 25.242
_diffrn_reflns_theta_max 25.355
_diffrn_reflns_theta_min 1.620
_diffrn_standards_number 0
_exptl_absorpt_coefficient_mu 2.087
_exptl_absorpt_correction_type none
_exptl_crystal_colour colourless
_exptl_crystal_colour_primary colourless
_exptl_crystal_density_diffrn 1.205
_exptl_crystal_description block
_exptl_crystal_F_000 3352
_exptl_crystal_size_max 0.23
_exptl_crystal_size_mid 0.21
_exptl_crystal_size_min 0.2
_refine_diff_density_max 3.127
_refine_diff_density_min -1.209
_refine_diff_density_rms 0.141
_refine_ls_extinction_method none
_refine_ls_goodness_of_fit_ref 1.027
_refine_ls_hydrogen_treatment constr
_refine_ls_matrix_type full
_refine_ls_number_parameters 457
_refine_ls_number_reflns 8320
_refine_ls_number_restraints 961
_refine_ls_restrained_S_all 1.032
_refine_ls_R_factor_all 0.0757
_refine_ls_R_factor_gt 0.0555
_refine_ls_shift/su_max 0.001
_refine_ls_shift/su_mean 0.000
_refine_ls_structure_factor_coef Fsqd
_refine_ls_weighting_details 'w=1/[\s^2^(Fo^2^)+(0.0844P)^2^+67.9736P] where P=(Fo^2^+2Fc^2^)/3'
_refine_ls_weighting_scheme calc
_refine_ls_wR_factor_gt 0.1410
_refine_ls_wR_factor_ref 0.1587
_reflns_Friedel_coverage 0.000
_reflns_number_gt 6348
_reflns_number_total 8320
_reflns_threshold_expression 'I > 2\s(I)'
_cod_data_source_file c9dt00507b2.cif
_cod_data_source_block 2ea
_cod_depositor_comments 'Adding full bibliography for 7049263--7049284.cif.'
_cod_database_code 7049283
_shelx_shelxl_version_number 2018/1
_shelx_space_group_comment
;
The symmetry employed for this shelxl refinement is uniquely defined
by the following loop, which should always be used as a source of
symmetry information in preference to the above space-group names.
They are only intended as comments.
;
_shelx_estimated_absorpt_t_max 0.680
_shelx_estimated_absorpt_t_min 0.645
_olex2_refinement_description
;
1. Fixed Uiso
 At 1.2 times of:
  All C(H) groups, All C(H,H) groups, All N(H) groups
 At 1.5 times of:
  All C(H,H,H) groups
2. Rigid bond restraints
 O3, C42
 with sigma for 1-2 distances of 0.001 and sigma for 1-3 distances of 0.002
 N2, C9
 with sigma for 1-2 distances of 0.001 and sigma for 1-3 distances of 0.002
 N2, C10
 with sigma for 1-2 distances of 0.001 and sigma for 1-3 distances of 0.002
 C16, C17
 with sigma for 1-2 distances of 0.001 and sigma for 1-3 distances of 0.002
 C35, C37
 with sigma for 1-2 distances of 0.001 and sigma for 1-3 distances of 0.002
 C35, C38
 with sigma for 1-2 distances of 0.001 and sigma for 1-3 distances of 0.002
 O3, C39
 with sigma for 1-2 distances of 0.001 and sigma for 1-3 distances of 0.002
3. Uiso/Uaniso restraints and constraints
C1 \\sim C2 \\sim C3 \\sim C4 \\sim C5 \\sim C6 \\sim C7 \\sim C8 \\sim C9
\\sim C10 \\sim C11 \\sim C12 \\sim C13 \\sim C14 \\sim C15 \\sim C16 \\sim C17
\\sim C18 \\sim C19 \\sim C20 \\sim C21 \\sim C22 \\sim C23 \\sim C24 \\sim C25
\\sim C26 \\sim C27 \\sim C28 \\sim C29 \\sim C30 \\sim C31 \\sim C32 \\sim C33
\\sim C34 \\sim C35 \\sim C36 \\sim C37 \\sim C38 \\sim C39 \\sim C40 \\sim C41
\\sim C42: within 3.8A with sigma of 0.01 and sigma for terminal atoms of 0.02
Uanis(C35) \\sim Ueq, Uanis(C36) \\sim Ueq, Uanis(C37) \\sim Ueq, Uanis(C38)
\\sim Ueq: with sigma of 0.02 and sigma for terminal atoms of 0.04
Uanis(O3) \\sim Ueq, Uanis(C39) \\sim Ueq, Uanis(C40) \\sim Ueq, Uanis(C41)
\\sim Ueq, Uanis(C42) \\sim Ueq: with sigma of 0.02 and sigma for terminal
atoms of 0.04
4.a Secondary CH2 refined with riding coordinates:
 C39(H39A,H39B), C40(H40A,H40B), C41(H41A,H41B), C42(H42A,H42B)
4.b Aromatic/amide H refined with riding coordinates:
 C2(H2), C4(H4), C5(H5), C6(H6), C7(H7), C12(H12), C13(H13), C14(H14),
 C15(H15), C21(H21), C23(H23), C24(H24), C25(H25), C26(H26), C31(H31), C32(H32),
  C33(H33), C34(H34), N4(H4A)
4.c Idealised Me refined as rotating group:
 C17(H17A,H17B,H17C), C18(H18A,H18B,H18C), C19(H19A,H19B,H19C), C36(H36A,H36B,
 H36C), C37(H37A,H37B,H37C), C38(H38A,H38B,H38C)
;
_olex2_submission_special_instructions 'No special instructions were received'

loop_
_space_group_symop_operation_xyz
'x, y, z'
'-x, y, -z+1/2'
'x+1/2, y+1/2, z'
'-x+1/2, y+1/2, -z+1/2'
'-x, -y, -z'
'x, -y, z-1/2'
'-x+1/2, -y+1/2, -z'
'x+1/2, -y+1/2, z-1/2'

loop_
_atom_site_label
_atom_site_type_symbol
_atom_site_fract_x
_atom_site_fract_y
_atom_site_fract_z
_atom_site_U_iso_or_equiv
_atom_site_adp_type
_atom_site_occupancy
_atom_site_site_symmetry_order
_atom_site_calc_flag
_atom_site_refinement_flags_posn
_atom_site_refinement_flags_adp
C1 C 0.7593(3) 0.4668(5) 0.5058(4) 0.0517(13) Uani 1 1 d . U
C2 C 0.7533(3) 0.5561(5) 0.4824(4) 0.0587(15) Uani 1 1 d . U
H2 H 0.769522 0.582138 0.465730 0.070 Uiso 1 1 calc R .
C3 C 0.7172(3) 0.6004(5) 0.4888(5) 0.0621(16) Uani 1 1 d . U
C4 C 0.6942(4) 0.6881(6) 0.4743(5) 0.074(2) Uani 1 1 d . U
H4 H 0.701530 0.733144 0.454782 0.088 Uiso 1 1 calc R .
C5 C 0.6606(4) 0.7082(6) 0.4888(6) 0.082(2) Uani 1 1 d . U
H5 H 0.645858 0.767320 0.479854 0.098 Uiso 1 1 calc R .
C6 C 0.6486(4) 0.6412(6) 0.5166(5) 0.078(2) Uani 1 1 d . U
H6 H 0.625623 0.655997 0.525832 0.094 Uiso 1 1 calc R .
C7 C 0.6701(3) 0.5519(6) 0.5311(5) 0.0685(17) Uani 1 1 d . U
H7 H 0.661951 0.506970 0.549836 0.082 Uiso 1 1 calc R .
C8 C 0.7040(3) 0.5329(5) 0.5164(4) 0.0571(15) Uani 1 1 d . U
C9 C 0.7900(3) 0.3867(5) 0.5119(4) 0.0468(12) Uani 1 1 d . U
C10 C 0.8262(3) 0.4450(5) 0.4596(4) 0.0539(13) Uani 1 1 d . U
C11 C 0.8743(3) 0.4950(6) 0.4976(5) 0.0620(15) Uani 1 1 d . U
C12 C 0.8790(4) 0.5605(7) 0.4603(5) 0.080(2) Uani 1 1 d . U
H12 H 0.910048 0.595307 0.483125 0.096 Uiso 1 1 calc R .
C13 C 0.8408(4) 0.5751(7) 0.3935(6) 0.088(2) Uani 1 1 d . U
H13 H 0.845989 0.620311 0.371873 0.106 Uiso 1 1 calc R .
C14 C 0.7951(4) 0.5263(7) 0.3568(5) 0.083(2) Uani 1 1 d . U
H14 H 0.769420 0.536566 0.310248 0.099 Uiso 1 1 calc R .
C15 C 0.7871(4) 0.4595(6) 0.3903(5) 0.0682(17) Uani 1 1 d . U
H15 H 0.755791 0.425255 0.366064 0.082 Uiso 1 1 calc R .
C16 C 0.9189(4) 0.4829(6) 0.5744(5) 0.0708(17) Uani 1 1 d . U
C17 C 0.9012(4) 0.5170(7) 0.6151(5) 0.083(2) Uani 1 1 d . U
H17A H 0.872079 0.479660 0.603883 0.125 Uiso 1 1 calc GR .
H17B H 0.890198 0.580715 0.603823 0.125 Uiso 1 1 calc GR .
H17C H 0.930387 0.511885 0.662949 0.125 Uiso 1 1 calc GR .
C18 C 0.9344(4) 0.3806(7) 0.5917(6) 0.092(3) Uani 1 1 d . U
H18A H 0.966133 0.375304 0.638204 0.138 Uiso 1 1 calc GR .
H18B H 0.940722 0.355367 0.562110 0.138 Uiso 1 1 calc GR .
H18C H 0.906069 0.346944 0.585722 0.138 Uiso 1 1 calc GR .
C19 C 0.9697(4) 0.5351(9) 0.6006(7) 0.112(3) Uani 1 1 d . U
H19A H 0.962078 0.600326 0.591632 0.168 Uiso 1 1 calc GR .
H19B H 0.982847 0.512589 0.577826 0.168 Uiso 1 1 calc GR .
H19C H 0.996000 0.525331 0.648773 0.168 Uiso 1 1 calc GR .
C20 C 0.7431(3) 0.2674(6) 0.6747(4) 0.0534(14) Uani 1 1 d . U
C21 C 0.7785(3) 0.2516(6) 0.7433(4) 0.0604(16) Uani 1 1 d . U
H21 H 0.770550 0.240010 0.772311 0.073 Uiso 1 1 calc R .
C22 C 0.8294(3) 0.2565(6) 0.7611(4) 0.0617(16) Uani 1 1 d . U
C23 C 0.8819(4) 0.2503(7) 0.8228(5) 0.072(2) Uani 1 1 d . U
H23 H 0.888134 0.234854 0.863074 0.087 Uiso 1 1 calc R .
C24 C 0.9231(4) 0.2670(7) 0.8230(5) 0.078(2) Uani 1 1 d . U
H24 H 0.957629 0.263688 0.863862 0.093 Uiso 1 1 calc R .
C25 C 0.9151(4) 0.2889(6) 0.7636(5) 0.072(2) Uani 1 1 d . U
H25 H 0.944170 0.300334 0.765239 0.086 Uiso 1 1 calc R .
C26 C 0.8643(3) 0.2940(6) 0.7021(5) 0.0616(17) Uani 1 1 d . U
H26 H 0.859028 0.308364 0.662237 0.074 Uiso 1 1 calc R .
C27 C 0.8213(3) 0.2773(5) 0.7007(4) 0.0543(15) Uani 1 1 d . U
C28 C 0.6855(3) 0.2784(6) 0.6276(5) 0.0570(15) Uani 1 1 d . U
C29 C 0.6012(4) 0.2739(7) 0.6068(5) 0.0718(16) Uani 1 1 d . U
C30 C 0.5746(4) 0.3458(8) 0.6105(6) 0.0826(18) Uani 1 1 d . U
C31 C 0.5181(5) 0.3356(9) 0.5658(6) 0.096(2) Uani 1 1 d . U
H31 H 0.497785 0.381083 0.566078 0.115 Uiso 1 1 calc R .
C32 C 0.4934(5) 0.2638(9) 0.5239(7) 0.099(2) Uani 1 1 d . U
H32 H 0.456416 0.262619 0.495117 0.118 Uiso 1 1 calc R .
C33 C 0.5188(5) 0.1930(8) 0.5208(7) 0.094(2) Uani 1 1 d . U
H33 H 0.500450 0.142870 0.491652 0.113 Uiso 1 1 calc R .
C34 C 0.5740(4) 0.1986(7) 0.5637(6) 0.083(2) Uani 1 1 d . U
H34 H 0.593175 0.150683 0.563405 0.099 Uiso 1 1 calc R .
C35 C 0.6024(5) 0.4294(9) 0.6578(7) 0.097(2) Uani 1 1 d . U
C36 C 0.6390(5) 0.4021(10) 0.7319(7) 0.128(4) Uani 1 1 d . U
H36A H 0.668261 0.366787 0.741578 0.192 Uiso 1 1 calc GR .
H36B H 0.619802 0.365018 0.741728 0.192 Uiso 1 1 calc GR .
H36C H 0.652245 0.456978 0.759722 0.192 Uiso 1 1 calc GR .
C37 C 0.5640(5) 0.4964(10) 0.6531(8) 0.130(4) Uani 1 1 d . U
H37A H 0.544216 0.464511 0.664069 0.195 Uiso 1 1 calc GR .
H37B H 0.540018 0.520634 0.607541 0.195 Uiso 1 1 calc GR .
H37C H 0.583593 0.546681 0.684533 0.195 Uiso 1 1 calc GR .
C38 C 0.6349(5) 0.4827(9) 0.6423(7) 0.109(3) Uani 1 1 d . U
H38A H 0.649457 0.537851 0.669827 0.164 Uiso 1 1 calc GR .
H38B H 0.612199 0.499655 0.594994 0.164 Uiso 1 1 calc GR .
H38C H 0.663246 0.444035 0.652434 0.164 Uiso 1 1 calc GR .
C39 C 0.5794(4) 0.3651(8) 0.4187(6) 0.090(2) Uani 1 1 d . U
H39A H 0.564080 0.307555 0.419322 0.109 Uiso 1 1 calc R .
H39B H 0.585805 0.405566 0.453963 0.109 Uiso 1 1 calc R .
C40 C 0.5449(5) 0.4073(11) 0.3559(7) 0.127(4) Uani 1 1 d . U
H40A H 0.535504 0.468783 0.361017 0.153 Uiso 1 1 calc R .
H40B H 0.512584 0.370925 0.326644 0.153 Uiso 1 1 calc R .
C41 C 0.5716(5) 0.4142(10) 0.3252(7) 0.122(3) Uani 1 1 d . U
H41A H 0.556199 0.370595 0.287837 0.146 Uiso 1 1 calc R .
H41B H 0.568098 0.476528 0.308070 0.146 Uiso 1 1 calc R .
C42 C 0.6260(4) 0.3928(8) 0.3782(5) 0.0821(19) Uani 1 1 d . U
H42A H 0.647116 0.449139 0.395714 0.098 Uiso 1 1 calc R .
H42B H 0.639433 0.352465 0.361217 0.098 Uiso 1 1 calc R .
N1 N 0.7302(2) 0.4505(4) 0.5275(3) 0.0472(14) Uani 1 1 d . .
N2 N 0.8164(2) 0.3735(4) 0.4901(3) 0.0480(13) Uani 1 1 d . U
N3 N 0.7681(2) 0.2827(4) 0.6466(3) 0.0465(14) Uani 1 1 d . .
N4 N 0.6582(3) 0.2686(5) 0.6505(4) 0.0619(18) Uani 1 1 d . .
H4A H 0.675453 0.258594 0.693260 0.074 Uiso 1 1 calc R .
O1 O 0.78346(19) 0.3102(3) 0.5353(2) 0.0414(11) Uani 1 1 d . .
O2 O 0.66274(19) 0.3010(3) 0.5660(3) 0.0486(12) Uani 1 1 d . .
O3 O 0.6286(2) 0.3463(4) 0.4312(3) 0.0647(14) Uani 1 1 d . U
Yb1 Yb 0.71072(2) 0.29603(2) 0.52942(2) 0.04079(13) Uani 1 1 d . .

loop_
_atom_site_aniso_label
_atom_site_aniso_U_11
_atom_site_aniso_U_22
_atom_site_aniso_U_33
_atom_site_aniso_U_23
_atom_site_aniso_U_13
_atom_site_aniso_U_12
C1 0.055(3) 0.042(3) 0.079(3) 0.005(2) 0.051(2) 0.003(2)
C2 0.064(3) 0.044(3) 0.083(3) 0.009(2) 0.053(2) 0.003(2)
C3 0.062(3) 0.042(3) 0.087(3) 0.003(3) 0.049(3) 0.007(2)
C4 0.069(3) 0.048(3) 0.099(4) 0.008(3) 0.050(3) 0.009(3)
C5 0.073(3) 0.053(3) 0.105(4) 0.005(3) 0.049(3) 0.012(3)
C6 0.068(3) 0.060(4) 0.107(4) -0.003(3) 0.055(3) 0.013(3)
C7 0.066(3) 0.054(3) 0.096(3) 0.001(3) 0.057(3) 0.011(3)
C8 0.062(3) 0.036(3) 0.085(3) 0.005(2) 0.052(2) 0.013(2)
C9 0.058(3) 0.043(3) 0.058(3) 0.009(2) 0.045(2) 0.004(2)
C10 0.069(3) 0.050(3) 0.074(3) 0.010(2) 0.060(2) 0.003(2)
C11 0.071(3) 0.058(3) 0.081(3) 0.008(3) 0.060(2) -0.002(3)
C12 0.083(3) 0.068(3) 0.092(3) 0.013(3) 0.056(3) -0.008(3)
C13 0.097(4) 0.077(4) 0.090(4) 0.020(4) 0.058(3) -0.005(4)
C14 0.095(4) 0.074(4) 0.078(4) 0.015(3) 0.053(3) 0.003(4)
C15 0.078(3) 0.060(3) 0.076(3) 0.011(3) 0.053(3) 0.002(3)
C16 0.065(3) 0.061(4) 0.088(4) 0.002(3) 0.049(3) -0.005(3)
C17 0.079(4) 0.080(5) 0.081(4) -0.008(4) 0.047(3) 0.000(4)
C18 0.072(5) 0.087(5) 0.093(5) 0.004(5) 0.040(4) 0.012(4)
C19 0.086(6) 0.109(7) 0.117(6) -0.003(6) 0.052(5) -0.020(5)
C20 0.055(3) 0.057(3) 0.060(3) -0.005(3) 0.042(2) -0.003(3)
C21 0.064(3) 0.064(3) 0.057(3) -0.004(3) 0.040(3) -0.001(3)
C22 0.060(3) 0.061(3) 0.060(3) -0.010(3) 0.036(2) 0.000(3)
C23 0.064(3) 0.070(3) 0.062(3) -0.008(3) 0.029(3) 0.000(3)
C24 0.060(3) 0.074(4) 0.065(3) -0.012(3) 0.023(3) 0.002(3)
C25 0.054(3) 0.077(4) 0.069(4) -0.013(3) 0.030(3) -0.003(3)
C26 0.052(3) 0.067(3) 0.064(3) -0.009(3) 0.035(3) -0.003(3)
C27 0.053(3) 0.057(3) 0.060(3) -0.010(3) 0.038(2) -0.001(2)
C28 0.062(3) 0.060(3) 0.072(3) -0.005(3) 0.053(2) -0.001(3)
C29 0.072(3) 0.088(4) 0.094(3) 0.003(3) 0.071(3) -0.008(3)
C30 0.082(3) 0.092(4) 0.108(4) 0.003(3) 0.075(3) -0.004(3)
C31 0.086(4) 0.102(4) 0.119(4) 0.003(4) 0.074(3) 0.001(3)
C32 0.080(4) 0.112(5) 0.112(4) 0.006(4) 0.065(4) -0.002(4)
C33 0.083(4) 0.105(5) 0.108(4) -0.001(4) 0.068(4) -0.012(4)
C34 0.079(4) 0.095(4) 0.101(4) -0.002(3) 0.069(3) -0.006(3)
C35 0.092(4) 0.096(5) 0.126(5) -0.001(4) 0.080(4) 0.001(3)
C36 0.121(6) 0.122(7) 0.142(7) -0.026(6) 0.083(5) -0.006(6)
C37 0.120(6) 0.126(7) 0.165(7) -0.014(6) 0.099(6) 0.016(5)
C38 0.105(5) 0.102(6) 0.145(6) -0.007(5) 0.091(4) -0.013(5)
C39 0.065(3) 0.100(5) 0.106(4) 0.020(4) 0.053(3) 0.025(4)
C40 0.093(5) 0.135(6) 0.116(5) 0.030(5) 0.047(4) 0.029(5)
C41 0.096(5) 0.126(6) 0.111(5) 0.030(5) 0.050(4) 0.027(5)
C42 0.081(4) 0.084(4) 0.084(4) 0.017(3) 0.052(3) 0.017(3)
N1 0.047(3) 0.036(3) 0.077(4) 0.002(3) 0.048(3) 0.008(2)
N2 0.062(4) 0.047(3) 0.053(3) 0.008(3) 0.045(3) 0.002(3)
N3 0.041(3) 0.052(4) 0.054(3) -0.005(3) 0.033(3) -0.002(3)
N4 0.062(4) 0.084(5) 0.062(4) 0.003(4) 0.050(4) 0.000(4)
O1 0.050(3) 0.034(2) 0.059(3) 0.006(2) 0.044(3) 0.0042(19)
O2 0.046(3) 0.057(3) 0.060(3) 0.003(2) 0.042(3) 0.003(2)
O3 0.053(3) 0.054(3) 0.079(4) 0.012(3) 0.038(3) 0.010(3)
Yb1 0.04218(19) 0.03817(18) 0.0543(2) 0.00448(14) 0.03620(16) 0.00377(13)

loop_
_atom_type_symbol
_atom_type_description
_atom_type_scat_dispersion_real
_atom_type_scat_dispersion_imag
_atom_type_scat_source
C C 0.0033 0.0016 'International Tables Vol C Tables 4.2.6.8 and 6.1.1.4'
H H 0.0000 0.0000 'International Tables Vol C Tables 4.2.6.8 and 6.1.1.4'
N N 0.0061 0.0033 'International Tables Vol C Tables 4.2.6.8 and 6.1.1.4'
O O 0.0106 0.0060 'International Tables Vol C Tables 4.2.6.8 and 6.1.1.4'
Yb Yb -0.3850 5.5486 'International Tables Vol C Tables 4.2.6.8 and 6.1.1.4'

loop_
_geom_angle_atom_site_label_1
_geom_angle_atom_site_label_2
_geom_angle_atom_site_label_3
_geom_angle
_geom_angle_site_symmetry_1
_geom_angle_site_symmetry_3
C2 C1 C9 133.2(7) . .
N1 C1 C2 112.5(6) . .
N1 C1 C9 114.3(6) . .
C1 C2 H2 127.1 . .
C1 C2 C3 105.9(7) . .
C3 C2 H2 127.1 . .
C4 C3 C2 135.7(8) . .
C4 C3 C8 118.6(8) . .
C8 C3 C2 105.7(7) . .
C3 C4 H4 120.0 . .
C5 C4 C3 120.0(9) . .
C5 C4 H4 120.0 . .
C4 C5 H5 119.8 . .
C4 C5 C6 120.4(8) . .
C6 C5 H5 119.8 . .
C5 C6 H6 119.2 . .
C5 C6 C7 121.5(9) . .
C7 C6 H6 119.2 . .
C6 C7 H7 121.4 . .
C8 C7 C6 117.3(9) . .
C8 C7 H7 121.4 . .
C7 C8 C3 122.0(7) . .
N1 C8 C3 110.8(6) . .
N1 C8 C7 127.1(7) . .
C1 C9 Yb1 147.9(5) . 7_656
N2 C9 C1 131.2(6) . .
N2 C9 O1 113.6(6) . .
N2 C9 Yb1 63.8(4) . 7_656
O1 C9 C1 114.5(5) . .
O1 C9 Yb1 54.9(3) . 7_656
C11 C10 N2 121.5(7) . .
C15 C10 C11 121.6(7) . .
C15 C10 N2 116.9(7) . .
C10 C11 C16 124.3(7) . .
C12 C11 C10 115.1(8) . .
C12 C11 C16 120.6(8) . .
C11 C12 H12 118.5 . .
C13 C12 C11 123.1(10) . .
C13 C12 H12 118.5 . .
C12 C13 H13 119.0 . .
C12 C13 C14 122.0(10) . .
C14 C13 H13 119.0 . .
C13 C14 H14 120.7 . .
C13 C14 C15 118.6(10) . .
C15 C14 H14 120.7 . .
C10 C15 C14 119.7(9) . .
C10 C15 H15 120.2 . .
C14 C15 H15 120.2 . .
C11 C16 C17 110.9(7) . .
C18 C16 C11 110.5(8) . .
C18 C16 C17 108.0(8) . .
C19 C16 C11 113.2(8) . .
C19 C16 C17 107.6(9) . .
C19 C16 C18 106.3(9) . .
C16 C17 H17A 109.5 . .
C16 C17 H17B 109.5 . .
C16 C17 H17C 109.5 . .
H17A C17 H17B 109.5 . .
H17A C17 H17C 109.5 . .
H17B C17 H17C 109.5 . .
C16 C18 H18A 109.5 . .
C16 C18 H18B 109.5 . .
C16 C18 H18C 109.5 . .
H18A C18 H18B 109.5 . .
H18A C18 H18C 109.5 . .
H18B C18 H18C 109.5 . .
C16 C19 H19A 109.5 . .
C16 C19 H19B 109.5 . .
C16 C19 H19C 109.5 . .
H19A C19 H19B 109.5 . .
H19A C19 H19C 109.5 . .
H19B C19 H19C 109.5 . .
C21 C20 C28 132.5(7) . .
C21 C20 N3 112.4(7) . .
N3 C20 C28 115.0(7) . .
C20 C21 H21 126.9 . .
C20 C21 C22 106.1(7) . .
C22 C21 H21 126.9 . .
C21 C22 C23 134.8(9) . .
C21 C22 C27 106.3(7) . .
C27 C22 C23 118.8(8) . .
C22 C23 H23 120.2 . .
C24 C23 C22 119.6(9) . .
C24 C23 H23 120.2 . .
C23 C24 H24 119.3 . .
C23 C24 C25 121.4(9) . .
C25 C24 H24 119.3 . .
C24 C25 H25 119.6 . .
C26 C25 C24 120.7(9) . .
C26 C25 H25 119.6 . .
C25 C26 H26 120.6 . .
C25 C26 C27 118.9(9) . .
C27 C26 H26 120.6 . .
C26 C27 C22 120.5(8) . .
N3 C27 C22 110.6(7) . .
N3 C27 C26 128.8(8) . .
N4 C28 C20 119.4(8) . .
O2 C28 C20 119.1(7) . .
O2 C28 N4 121.5(7) . .
C30 C29 C34 121.5(9) . .
C30 C29 N4 122.6(9) . .
C34 C29 N4 115.8(9) . .
C29 C30 C31 114.2(11) . .
C29 C30 C35 123.8(9) . .
C31 C30 C35 122.0(10) . .
C30 C31 H31 118.7 . .
C32 C31 C30 122.7(12) . .
C32 C31 H31 118.7 . .
C31 C32 H32 118.2 . .
C31 C32 C33 123.6(12) . .
C33 C32 H32 118.2 . .
C32 C33 H33 121.8 . .
C32 C33 C34 116.3(12) . .
C34 C33 H33 121.8 . .
C29 C34 C33 121.7(10) . .
C29 C34 H34 119.2 . .
C33 C34 H34 119.2 . .
C30 C35 C38 110.8(10) . .
C36 C35 C30 112.5(11) . .
C36 C35 C37 103.3(11) . .
C36 C35 C38 108.5(11) . .
C37 C35 C30 112.9(10) . .
C37 C35 C38 108.5(11) . .
C35 C36 H36A 109.5 . .
C35 C36 H36B 109.5 . .
C35 C36 H36C 109.5 . .
H36A C36 H36B 109.5 . .
H36A C36 H36C 109.5 . .
H36B C36 H36C 109.5 . .
C35 C37 H37A 109.5 . .
C35 C37 H37B 109.5 . .
C35 C37 H37C 109.5 . .
H37A C37 H37B 109.5 . .
H37A C37 H37C 109.5 . .
H37B C37 H37C 109.5 . .
C35 C38 H38A 109.5 . .
C35 C38 H38B 109.5 . .
C35 C38 H38C 109.5 . .
H38A C38 H38B 109.5 . .
H38A C38 H38C 109.5 . .
H38B C38 H38C 109.5 . .
H39A C39 H39B 108.3 . .
C40 C39 H39A 110.0 . .
C40 C39 H39B 110.0 . .
C40 C39 O3 108.7(10) . .
O3 C39 H39A 110.0 . .
O3 C39 H39B 110.0 . .
C39 C40 H40A 110.0 . .
C39 C40 H40B 110.0 . .
C39 C40 C41 108.3(11) . .
H40A C40 H40B 108.4 . .
C41 C40 H40A 110.0 . .
C41 C40 H40B 110.0 . .
C40 C41 H41A 110.5 . .
C40 C41 H41B 110.5 . .
H41A C41 H41B 108.7 . .
C42 C41 C40 106.1(11) . .
C42 C41 H41A 110.5 . .
C42 C41 H41B 110.5 . .
C41 C42 H42A 110.3 . .
C41 C42 H42B 110.3 . .
C41 C42 O3 106.9(9) . .
H42A C42 H42B 108.6 . .
O3 C42 H42A 110.3 . .
O3 C42 H42B 110.3 . .
C1 N1 C8 105.1(6) . .
C1 N1 Yb1 115.8(4) . .
C8 N1 Yb1 133.4(5) . .
C9 N2 C10 123.5(6) . .
C9 N2 Yb1 89.1(4) . 7_656
C10 N2 Yb1 138.8(5) . 7_656
C20 N3 Yb1 114.2(5) . .
C27 N3 C20 104.6(6) . .
C27 N3 Yb1 140.9(5) . .
C28 N4 C29 122.9(7) . .
C28 N4 H4A 118.6 . .
C29 N4 H4A 118.6 . .
C9 O1 Yb1 119.5(4) . .
C9 O1 Yb1 97.3(4) . 7_656
Yb1 O1 Yb1 115.55(19) . 7_656
C28 O2 Yb1 118.2(4) . .
C39 O3 C42 107.1(7) . .
C39 O3 Yb1 130.9(6) . .
C42 O3 Yb1 119.5(5) . .
C9 Yb1 Yb1 52.99(13) 7_656 7_656
N1 Yb1 C9 145.52(19) . 7_656
N1 Yb1 N2 169.7(2) . 7_656
N1 Yb1 O1 118.15(17) . 7_656
N1 Yb1 O3 79.8(2) . .
N1 Yb1 Yb1 93.87(13) . 7_656
N2 Yb1 C9 27.10(18) 7_656 7_656
N2 Yb1 Yb1 80.02(13) 7_656 7_656
N3 Yb1 C9 102.1(2) . 7_656
N3 Yb1 N1 95.5(2) . .
N3 Yb1 N2 94.08(19) . 7_656
N3 Yb1 O1 119.31(18) . 7_656
N3 Yb1 O3 148.1(2) . .
N3 Yb1 Yb1 105.53(14) . 7_656
O1 Yb1 C9 82.87(17) . 7_656
O1 Yb1 C9 27.80(16) 7_656 7_656
O1 Yb1 N1 68.38(16) . .
O1 Yb1 N2 108.47(17) . 7_656
O1 Yb1 N2 53.27(16) 7_656 7_656
O1 Yb1 N3 87.50(18) . .
O1 Yb1 O1 64.45(19) . 7_656
O1 Yb1 O3 118.86(19) . .
O1 Yb1 O3 89.90(19) 7_656 .
O1 Yb1 Yb1 31.76(11) 7_656 7_656
O1 Yb1 Yb1 32.70(11) . 7_656
O2 Yb1 C9 109.47(18) . 7_656
O2 Yb1 N1 104.14(18) . .
O2 Yb1 N2 82.37(18) . 7_656
O2 Yb1 N3 71.60(19) . .
O2 Yb1 O1 133.52(16) . 7_656
O2 Yb1 O1 157.34(19) . .
O2 Yb1 O3 78.9(2) . .
O2 Yb1 Yb1 161.92(12) . 7_656
O3 Yb1 C9 99.0(2) . 7_656
O3 Yb1 N2 93.9(2) . 7_656
O3 Yb1 Yb1 106.29(15) . 7_656

loop_
_geom_bond_atom_site_label_1
_geom_bond_atom_site_label_2
_geom_bond_distance
_geom_bond_site_symmetry_2
C1 C2 1.375(10) .
C1 C9 1.463(10) .
C1 N1 1.372(9) .
C2 H2 0.9300 .
C2 C3 1.428(11) .
C3 C4 1.391(11) .
C3 C8 1.407(11) .
C4 H4 0.9300 .
C4 C5 1.376(14) .
C5 H5 0.9300 .
C5 C6 1.383(14) .
C6 H6 0.9300 .
C6 C7 1.396(12) .
C7 H7 0.9300 .
C7 C8 1.386(11) .
C8 N1 1.380(9) .
C9 N2 1.286(8) .
C9 O1 1.328(8) .
C9 Yb1 2.823(7) 7_656
C10 C11 1.407(11) .
C10 C15 1.385(12) .
C10 N2 1.434(9) .
C11 C12 1.404(11) .
C11 C16 1.533(13) .
C12 H12 0.9300 .
C12 C13 1.339(14) .
C13 H13 0.9300 .
C13 C14 1.345(14) .
C14 H14 0.9300 .
C14 C15 1.406(12) .
C15 H15 0.9300 .
C16 C17 1.535(13) .
C16 C18 1.527(13) .
C16 C19 1.526(13) .
C17 H17A 0.9600 .
C17 H17B 0.9600 .
C17 H17C 0.9600 .
C18 H18A 0.9600 .
C18 H18B 0.9600 .
C18 H18C 0.9600 .
C19 H19A 0.9600 .
C19 H19B 0.9600 .
C19 H19C 0.9600 .
C20 C21 1.365(11) .
C20 C28 1.456(11) .
C20 N3 1.386(9) .
C21 H21 0.9300 .
C21 C22 1.407(11) .
C22 C23 1.412(12) .
C22 C27 1.408(11) .
C23 H23 0.9300 .
C23 C24 1.348(14) .
C24 H24 0.9300 .
C24 C25 1.385(14) .
C25 H25 0.9300 .
C25 C26 1.381(12) .
C26 H26 0.9300 .
C26 C27 1.386(11) .
C27 N3 1.370(10) .
C28 N4 1.329(9) .
C28 O2 1.275(10) .
C29 C30 1.383(14) .
C29 C34 1.388(13) .
C29 N4 1.438(11) .
C30 C31 1.429(15) .
C30 C35 1.528(16) .
C31 H31 0.9300 .
C31 C32 1.325(17) .
C32 H32 0.9300 .
C32 C33 1.340(16) .
C33 H33 0.9300 .
C33 C34 1.391(15) .
C34 H34 0.9300 .
C35 C36 1.506(18) .
C35 C37 1.514(16) .
C35 C38 1.535(15) .
C36 H36A 0.9600 .
C36 H36B 0.9600 .
C36 H36C 0.9600 .
C37 H37A 0.9600 .
C37 H37B 0.9600 .
C37 H37C 0.9600 .
C38 H38A 0.9600 .
C38 H38B 0.9600 .
C38 H38C 0.9600 .
C39 H39A 0.9700 .
C39 H39B 0.9700 .
C39 C40 1.380(15) .
C39 O3 1.438(10) .
C40 H40A 0.9700 .
C40 H40B 0.9700 .
C40 C41 1.480(18) .
C41 H41A 0.9700 .
C41 H41B 0.9700 .
C41 C42 1.419(14) .
C42 H42A 0.9700 .
C42 H42B 0.9700 .
C42 O3 1.449(11) .
N1 Yb1 2.319(6) .
N2 Yb1 2.534(6) 7_656
N3 Yb1 2.307(6) .
N4 H4A 0.8600 .
O1 Yb1 2.268(4) .
O1 Yb1 2.328(4) 7_656
O2 Yb1 2.247(4) .
O3 Yb1 2.332(5) .
Yb1 Yb1 3.8879(8) 7_656
